data_2011084
loop_
_publ_author_name
'Yatsenko, A. V.'
'Chernyshev, V. V.'
'Kurbakov, A. I.'
'Schenk, H.'

_publ_section_title
;
 <i>p</i>-Phenylazoaniline hydrochloride from powder data: protonation
 site and UV--visible spectra
;
_journal_issue 7
_journal_name_full 'Acta Crystallographica Section C'
_journal_page_first 892
_journal_page_last 894
_journal_paper_doi 10.1107/S0108270100005357
_journal_volume 56
_journal_year 2000
_chemical_formula_moiety 'C12 H12 N3 1+, Cl 1-'
_chemical_formula_sum 'C12 H12 Cl N3'
_chemical_formula_weight 233.70
_chemical_name_systematic
;
4-Phenylazoaniline hydrochloride
;
_space_group_IT_number 14
_symmetry_cell_setting monoclinic
_symmetry_space_group_name_Hall '-P 2ybc'
_symmetry_space_group_name_H-M 'P 1 21/c 1'
_cell_angle_alpha 90
_cell_angle_beta 111.91(2)
_cell_angle_gamma 90
_cell_formula_units_Z 4
_cell_length_a 7.400(3)
_cell_length_b 18.511(5)
_cell_length_c 8.920(3)
_cell_measurement_temperature 295(2)
_cell_volume 1133.6(7)
_computing_cell_refinement 'LSPAID (Visser, 1986)'
_computing_data_collection 'home-written program'
_computing_molecular_graphics 'PLUTON (Spek, 1992)'
_computing_publication_material 'PARST (Nardelli, 1983)'
_computing_structure_refinement MRIA
_computing_structure_solution 'MRIA (Zlokazov & Chernyshev, 1992)'
_diffrn_ambient_temperature 295(2)
_diffrn_measurement_device_type
;
DRON-3M (Burevestnik, Russia) horizontal diffractometer
;
_diffrn_radiation_monochromator 'Ni filtered'
_diffrn_radiation_type CuK\a
_diffrn_radiation_wavelength 1.5418
_diffrn_reflns_limit_h_max 5
_diffrn_reflns_limit_h_min 0
_diffrn_reflns_limit_k_max 13
_diffrn_reflns_limit_k_min 0
_diffrn_reflns_limit_l_max 5
_diffrn_reflns_limit_l_min -5
_diffrn_reflns_number 465
_exptl_absorpt_coefficient_mu 2.768
_exptl_absorpt_correction_type none
_exptl_crystal_density_diffrn 1.369
_exptl_crystal_density_method 'not measured'
_exptl_crystal_F_000 488
_refine_diff_density_max .8
_refine_diff_density_min -1.2
_refine_ls_extinction_method none
_refine_ls_goodness_of_fit_all 1.75
_refine_ls_hydrogen_treatment noref
_refine_ls_matrix_type fullcycle
_refine_ls_number_constraints 0
_refine_ls_number_parameters 109
_refine_ls_number_restraints 20
_refine_ls_shift/su_max .06
_refine_ls_shift/su_mean .03
_refine_ls_structure_factor_coef Inet
_refine_ls_weighting_scheme sigma
_reflns_number_total 465
_cod_data_source_file br1286.cif
_cod_data_source_block I
_cod_original_cell_volume 1133.7(9)
_cod_original_sg_symbol_H-M 'P 21/c'
_cod_original_formula_sum 'C12 H12 Cl1 N3'
_cod_database_code 2011084

loop_
_symmetry_equiv_pos_site_id
_symmetry_equiv_pos_as_xyz
1 'x, y, z'
2 '-x, y+1/2, -z+1/2'
3 '-x, -y, -z'
4 'x, -y+1/2, z+1/2'

loop_
_atom_site_aniso_label
_atom_site_aniso_U_11
_atom_site_aniso_U_22
_atom_site_aniso_U_33
_atom_site_aniso_U_12
_atom_site_aniso_U_13
_atom_site_aniso_U_23
Cl1 .115(3) .038(3) .040(3) .033(9) -.012(5) .016(9)

loop_
_atom_site_label
_atom_site_fract_x
_atom_site_fract_y
_atom_site_fract_z
_atom_site_U_iso_or_equiv
_atom_site_thermal_displace_type
_atom_site_occupancy
_atom_site_type_symbol
Cl1 .2501(4) .1475(2) .2491(3) .074(2) Uani 1 Cl
N1 .683(2) .6999(8) .884(2) .086(6) Uiso 1 N
N2 .220(2) .5154(8) .422(2) .085(6) Uiso 1 N
N3 .161(2) .4527(7) .427(2) .077(6) Uiso 1 N
C1 .590(2) .6516(9) .775(2) .078(6) Uiso 1 C
C2 .525(2) .5840(9) .820(2) .046(6) Uiso 1 C
C3 .415(2) .5393(8) .710(2) .081(7) Uiso 1 C
C4 .340(2) .5535(8) .540(2) .029(6) Uiso 1 C
C5 .389(2) .6239(5) .493(2) .038(6) Uiso 1 C
C6 .508(2) .6687(9) .603(2) .103(8) Uiso 1 C
C7 .023(2) .4153(9) .294(2) .089(9) Uiso 1 C
C8 -.052(3) .4490(10) .136(2) .160(10) Uiso 1 C
C9 -.160(3) .4044(9) .011(2) .108(8) Uiso 1 C
C10 -.191(2) .3317(8) .030(2) .042(6) Uiso 1 C
C11 -.129(2) .3024(7) .184(2) .082(7) Uiso 1 C
C12 -.012(2) .3424(9) .3160(10) .063(6) Uiso 1 C
H2 .568 .570 .946 .076 Uiso 1 H
H3 .379 .488 .750 .076 Uiso 1 H
H5 .328 .640 .368 .076 Uiso 1 H
H6 .545 .720 .563 .076 Uiso 1 H
H8 -.026 .505 .118 .076 Uiso 1 H
H9 -.224 .427 -.109 .076 Uiso 1 H
H10 -.262 .298 -.075 .076 Uiso 1 H
H11 -.173 .248 .201 .076 Uiso 1 H
H12 .052 .318 .434 .076 Uiso 1 H
H13 .217 .426 .536 .076 Uiso 1 H
H14 .729 .748 .852 .076 Uiso 1 H
H15 .741 .688 1.006 .076 Uiso 1 H

loop_
_atom_type_symbol
_atom_type_description
_atom_type_scat_dispersion_real
_atom_type_scat_dispersion_imag
_atom_type_scat_source
Cl Cl .348 .702 'International Tables for X-Ray Crystallography (Vol. IV)'
N N .029 .018 'International Tables for X-Ray Crystallography (Vol. IV)'
C C .017 .009 'International Tables for X-Ray Crystallography (Vol. IV)'
H H .000 .000 'International Tables for X-Ray Crystallography (Vol. IV)'

loop_
_geom_angle_atom_site_label_1
_geom_angle_atom_site_label_2
_geom_angle_atom_site_label_3
_geom_angle
_geom_angle_publ_flag
H14 N1 H15 116 no
C1 N1 H15 121 no
C1 N1 H14 122 no
N3 N2 C4 128.0(10) no
N2 N3 H13 118 no
N2 N3 C7 125.0(10) no
C7 N3 H13 118 no
N1 C1 C6 122.0(10) no
N1 C1 C2 121(2) no
C2 C1 C6 115.0(10) no
C1 C2 H2 120 no
C1 C2 C3 121(2) no
C3 C2 H2 120 no
C2 C3 H3 118 no
C2 C3 C4 125.0(10) no
C4 C3 H3 118 no
N2 C4 C3 130.0(10) no
C3 C4 C5 115.0(10) no
N2 C4 C5 115.0(10) no
C4 C5 H5 120 no
C4 C5 C6 121.0(10) no
C6 C5 H5 120 no
C1 C6 C5 123.0(10) no
C5 C6 H6 119 no
C1 C6 H6 119 no
N3 C7 C12 118.0(10) no
N3 C7 C8 120.0(10) no
C8 C7 C12 122.0(10) no
C7 C8 H8 123 no
C7 C8 C9 115(2) no
C9 C8 H8 123 no
C8 C9 H9 118 no
C8 C9 C10 124(2) no
C10 C9 H9 118 no
C9 C10 H10 120 no
C9 C10 C11 119.0(10) no
C11 C10 H10 120 no
C10 C11 H11 120 no
C10 C11 C12 120.0(10) no
C12 C11 H11 120 no
C7 C12 C11 119.0(10) no
C11 C12 H12 121 no
C7 C12 H12 121 no

loop_
_geom_bond_atom_site_label_1
_geom_bond_atom_site_label_2
_geom_bond_site_symmetry_2
_geom_bond_distance
_geom_bond_publ_flag
N1 C1 . 1.32(2) no
N1 H14 . 1.03 no
N1 H15 . 1.03 no
N2 N3 . 1.25(2) no
N2 C4 . 1.31(2) no
N3 C7 . 1.42(2) no
N3 H13 . 1.03 no
C1 C2 . 1.45(2) no
C1 C6 . 1.45(2) no
C2 C3 . 1.31(2) no
C2 H2 . 1.08 no
C3 C4 . 1.43(2) no
C3 H3 . 1.08 no
C4 C5 . 1.45(2) no
C5 C6 . 1.33(2) no
C5 H5 . 1.08 no
C6 H6 . 1.08 no
C7 C8 . 1.45(2) no
C7 C12 . 1.40(2) no
C8 C9 . 1.38(2) no
C8 H8 . 1.08 no
C9 C10 . 1.38(2) no
C9 H9 . 1.08 no
C10 C11 . 1.39(2) no
C10 H10 . 1.08 no
C11 C12 . 1.39(2) no
C11 H11 . 1.08 no
C12 H12 . 1.08 no

loop_
_geom_hbond_atom_site_label_D
_geom_hbond_atom_site_label_H
_geom_hbond_atom_site_label_A
_geom_hbond_site_symmetry_A
_geom_hbond_distance_DH
_geom_hbond_distance_HA
_geom_hbond_distance_DA
_geom_hbond_angle_DHA
N1 H14 Cl1 3_666 1.03 2.17 3.18(2) 166
N1 H15 Cl1 2_656 1.03 2.29 3.27(2) 158
N3 H13 Cl1 4_555 1.03 2.27 3.27(2) 163
